data_2007122
loop_
_publ_author_name
'Angelova, Olyana'
'Petrova, Rosica'
'Atanasov, Vladimir'

_publ_section_title
;
 2-(Nitroamino)pyridine
;
_journal_issue 3
_journal_name_full 'Acta Crystallographica Section C'
_journal_page_first 441
_journal_page_last 442
_journal_paper_doi 10.1107/S0108270197015503
_journal_volume 54
_journal_year 1998
_chemical_formula_moiety 'C5 H5 N3 O2'
_chemical_formula_sum 'C5 H5 N3 O2'
_chemical_formula_weight 139.11
_chemical_melting_point 190
_chemical_name_systematic 2-(nitramino)pyridine
_space_group_IT_number 15
_symmetry_cell_setting monoclinic
_symmetry_space_group_name_Hall '-I 2ya'
_symmetry_space_group_name_H-M 'I 1 2/a 1'
_atom_type_scat_source 'SDP/PDP (Enraf-Nonius, 1985)'
_audit_creation_method 'KAPPA (Macicek, 1992. Unpublished)'
_cell_angle_alpha 90
_cell_angle_beta 98.43(2)
_cell_angle_gamma 90
_cell_formula_units_Z 8
_cell_length_a 18.331(4)
_cell_length_b 3.678(3)
_cell_length_c 17.0520(10)
_cell_measurement_reflns_used 22
_cell_measurement_temperature 292
_cell_measurement_theta_max 22.25
_cell_measurement_theta_min 21.54
_cell_volume 1137.2(10)
_computing_data_collection 'CAD-4 diffractometer software (Enraf-Nonius, 1988)'
_computing_data_reduction 'SDP/PDP (Enraf-Nonius, 1985)'
_computing_molecular_graphics 'ORTEPII (Johnson, 1976)'
_computing_publication_material 'KAPPA (Mac\'i\<cek, 1992)'
_computing_structure_refinement SDP/PDP
_computing_structure_solution 'MULTAN11/82 (Main et al., 1982)'
_diffrn_ambient_temperature 292
_diffrn_measurement_device_type 'Enraf-Nonius CAD-4 diffractometer'
_diffrn_measurement_method \w--2\q
_diffrn_radiation_type 'Mo K\a'
_diffrn_radiation_wavelength 0.71073
_diffrn_reflns_av_R_equivalents 0.044
_diffrn_reflns_limit_h_max 25
_diffrn_reflns_limit_h_min -25
_diffrn_reflns_limit_k_max 5
_diffrn_reflns_limit_k_min -5
_diffrn_reflns_limit_l_max 22
_diffrn_reflns_limit_l_min -22
_diffrn_reflns_number 6136
_diffrn_reflns_theta_max 30.0
_diffrn_standards_decay_% '1.6 '
_diffrn_standards_interval_count 500
_diffrn_standards_interval_time 120
_diffrn_standards_number 3
_exptl_absorpt_coefficient_mu 0.12
_exptl_absorpt_correction_type none
_exptl_crystal_colour colourless
_exptl_crystal_density_diffrn 1.624
_exptl_crystal_density_meas ?
_exptl_crystal_density_method none
_exptl_crystal_description prismatic
_exptl_crystal_F_000 576
_exptl_crystal_size_max 0.53
_exptl_crystal_size_mid 0.33
_exptl_crystal_size_min 0.33
_refine_diff_density_max 0.143
_refine_diff_density_min -0.095
_refine_ls_extinction_coef 3.976E-6(6)
_refine_ls_extinction_method 'Stout & Jensen (1968) formula 17.16'
_refine_ls_goodness_of_fit_ref 1.232
_refine_ls_hydrogen_treatment H_atoms:_see_below
_refine_ls_matrix_type full
_refine_ls_number_constraints 12
_refine_ls_number_parameters 95
_refine_ls_number_reflns 1220
_refine_ls_number_restraints 0
_refine_ls_R_factor_gt 0.043
_refine_ls_shift/su_max 0.018
_refine_ls_structure_factor_coef F
_refine_ls_weighting_details 'w = 1/[\s^2^(F) + (0.045*F)^2^]'
_refine_ls_weighting_scheme calc
_refine_ls_wR_factor_ref 0.071
_reflns_number_gt 1220
_reflns_number_total 1692
_reflns_threshold_expression 'I > 3\s(I)'
_cod_data_source_file sk1128.cif
_cod_data_source_block LRSA0244
_cod_depositor_comments
;
 Adding the _atom_site_type_symbol data item.

 Antanas Vaitkus,
 2017-01-19

The following automatic conversions were performed:

'_exptl_crystal_density_meas' value 'not_measured' was changed to '?'
- the value is perceived as not measured.

Automatic conversion script
Id: cif_fix_values 3008 2015-01-20 13:52:24Z robertas 
;
_cod_original_cell_volume 1137.3(7)
_cod_original_sg_symbol_H-M 'I 2/a'
_cod_database_code 2007122

loop_
_symmetry_equiv_pos_as_xyz
+x,+y,+z
1/2+x,-y,+z
1/2+x,1/2+y,1/2+z
+x,1/2-y,1/2+z
-x,-y,-z
1/2-x,+y,-z
1/2-x,1/2-y,1/2-z
-x,1/2+y,1/2-z

loop_
_atom_site_label
_atom_site_type_symbol
_atom_site_fract_x
_atom_site_fract_y
_atom_site_fract_z
_atom_site_U_iso_or_equiv
_atom_site_adp_type
_atom_site_calc_flag
_atom_site_calc_attached_atom
O1 O .41131(6) -.1925(4) .15292(7) .0545(3) Uani ? ?
O2 O .31355(7) .0426(4) .08584(7) .0601(3) Uani ? ?
N1 N .31503(6) .0694(3) .34356(6) .0311(2) Uani ? ?
N2 N .32041(6) .0516(4) .21382(6) .0342(3) Uani ? ?
N3 N .35095(7) -.0373(4) .14993(7) .0378(3) Uani ? ?
C2 C .35668(7) -.0279(3) .28721(7) .0281(3) Uani ? ?
C3 C .42603(7) -.1823(4) .31444(8) .0339(3) Uani ? ?
C4 C .44784(8) -.2285(4) .39414(9) .0391(3) Uani ? ?
C5 C .40256(8) -.1269(4) .44970(9) .0412(4) Uani ? ?
C6 C .33611(8) .0230(5) .42173(8) .0375(3) Uani ? ?
H3 H .4575 -.2528 .2776 .0506 Uiso calc C3
H4 H .4945 -.3336 .4125 .0506 Uiso calc C4
H5 H .4176 -.1612 .5049 .0506 Uiso calc C5
H6 H .3041 .0963 .4580 .0506 Uiso calc C6
HN1 H .2720(10) .200(7) .3230(10) .0506 Uiso ? N1

loop_
_atom_site_aniso_label
_atom_site_aniso_U_11
_atom_site_aniso_U_22
_atom_site_aniso_U_33
_atom_site_aniso_U_12
_atom_site_aniso_U_13
_atom_site_aniso_U_23
O1 .0408(5) .0810(8) .0451(5) .0192(5) .0173(4) -.0055(6)
O2 .0576(6) .0954(9) .0285(5) .0234(6) .0106(4) .0051(6)
N1 .0286(4) .0373(5) .0284(5) .0015(4) .0073(4) -.0005(5)
N2 .0321(5) .0451(6) .0271(5) .0062(5) .0104(4) .0000(5)
N3 .0356(5) .0476(6) .0323(5) .0034(5) .0124(4) -.0004(5)
C2 .0282(5) .0277(5) .0295(5) -.0015(4) .0082(4) -.0005(5)
C3 .0293(5) .0346(6) .0385(7) .0022(5) .0067(5) -.0004(6)
C4 .0337(6) .0386(7) .0437(7) .0033(6) .0009(5) .0052(6)
C5 .0434(7) .0455(8) .0336(6) -.0016(6) .0021(5) .0056(6)
C6 .0404(6) .0453(7) .0283(6) -.0024(6) .0093(5) -.0008(6)

loop_
_atom_type_symbol
_atom_type_scat_dispersion_real
_atom_type_scat_dispersion_imag
O 0.008 0.006
N 0.004 0.003
C 0.002 0.002
H 0.000 0.000

loop_
_geom_angle_atom_site_label_1
_geom_angle_atom_site_label_2
_geom_angle_atom_site_label_3
_geom_angle_site_symmetry_1
_geom_angle_site_symmetry_3
_geom_angle
_geom_angle_publ_flag
C2 N1 C6 1 1 123.90(10) no
C2 N1 HN1 1 1 114.0(10) no
C6 N1 HN1 1 1 122.0(10) no
N3 N2 C2 1 1 119.40(10) yes
O1 N3 O2 1 1 121.40(10) yes
O1 N3 N2 1 1 123.90(10) yes
O2 N3 N2 1 1 114.70(10) yes
N1 C2 N2 1 1 110.10(10) yes
N1 C2 C3 1 1 116.50(10) no
N2 C2 C3 1 1 133.30(10) no
C2 C3 C4 1 1 119.70(10) no
C2 C3 H3 1 1 120.01 no
C4 C3 H3 1 1 120.28 no
C3 C4 C5 1 1 121.50(10) no
C3 C4 H4 1 1 119.80 no
C5 C4 H4 1 1 118.67 no
C4 C5 C6 1 1 117.50(10) no
C4 C5 H5 1 1 121.35 no
C6 C5 H5 1 1 121.18 no
N1 C6 C5 1 1 120.80(10) no
N1 C6 H6 1 1 119.67 no
C5 C6 H6 1 1 119.49 no

loop_
_geom_bond_atom_site_label_1
_geom_bond_atom_site_label_2
_geom_bond_site_symmetry_1
_geom_bond_site_symmetry_2
_geom_bond_distance
_geom_bond_publ_flag
O1 N3 . 1 1.239(2) yes
O2 N3 . 1 1.237(2) yes
N1 C2 . 1 1.360(2) yes
N1 C6 . 1 1.343(2) yes
N1 HN1 . 1 .94(2) no
N2 N3 . 1 1.336(2) yes
N2 C2 . 1 1.360(2) yes
C2 C3 . 1 1.407(2) yes
C3 C4 . 1 1.370(2) yes
C3 H3 . 1 .950 no
C4 C5 . 1 1.399(2) yes
C4 H4 . 1 .949 no
C5 C6 . 1 1.358(2) yes
C5 H5 . 1 .950 no
C6 H6 . 1 .951 no

loop_
_geom_hbond_atom_site_label_D
_geom_hbond_atom_site_label_H
_geom_hbond_atom_site_label_A
_geom_hbond_site_symmetry_A
_geom_hbond_distance_DH
_geom_hbond_distance_HA
_geom_hbond_distance_DA
_geom_hbond_angle_DHA
_geom_hbond_publ_flag
N1 HN1 N2 7_555 0.95(2) 1.95(2) 2.890(3) 175.7(18) yes
C3 H3 O1 1_555 0.95 2.18 2.728(2) 115.4 yes
C4 H4 O1 8_645 0.95 2.56 3.291(2) 134.3 yes
C5 H5 O1 4_545 0.95 2.60 3.509(2) 160.3 yes
C6 H6 O2 4_555 0.95 2.54 3.300(2) 137.5 yes
C6 H6 O2 7_555 0.95 2.55 3.161(2) 122.1 yes

loop_
_geom_torsion_atom_site_label_1
_geom_torsion_atom_site_label_2
_geom_torsion_atom_site_label_3
_geom_torsion_atom_site_label_4
_geom_torsion
_geom_torsion_publ_flag
C6 N1 C2 N2 179.70(10) no
C6 N1 C2 C3 -0.6(2) no
C2 N1 C6 C5 0.3(2) no
C2 N2 N3 O1 0.4(2) no
C2 N2 N3 O2 179.30(10) no
N3 N2 C2 N1 -177.30(10) no
N3 N2 C2 C3 3.2(2) no
N1 C2 C3 C4 0.3(2) no
N2 C2 C3 C4 179.90(10) no
C2 C3 C4 C5 0.3(2) no
C3 C4 C5 C6 -0.6(2) no
C4 C5 C6 N1 0.3(2) no
